data_1100998
loop_
_publ_author_name
'Hashimoto, Masao'
'Tajima, Fukue'
'Eda, Kazuo'
'Yamamura, Kimiaki'
'Okazaki, Tadashi'

_publ_section_title
;
 Exploration of plastic-like phases in alkylurea systems.
 A thermal and X-ray study
;
_journal_issue 1-3
_journal_name_full 'Journal of Molecular Structure'
_journal_page_first 23
_journal_page_last 33
_journal_paper_doi 10.1016/j.molstruc.2004.08.008
_journal_volume 734
_journal_year 2005
_chemical_formula_moiety 'C8 H18 N2 O'
_chemical_formula_sum 'C8 H18 N2 O'
_chemical_formula_weight 158.24
_chemical_melting_point 386.1
_chemical_name_common n-heptylurea
_space_group_IT_number 14
_symmetry_cell_setting monoclinic
_symmetry_space_group_name_Hall '-P 2ybc'
_symmetry_space_group_name_H-M 'P 1 21/c 1'
_atom_sites_solution_hydrogens geom
_atom_sites_solution_primary direct
_atom_sites_solution_secondary difmap
_cell_angle_alpha 90.00
_cell_angle_beta 102.426(4)
_cell_angle_gamma 90.00
_cell_formula_units_Z 4
_cell_length_a 14.407(4)
_cell_length_b 7.5290(18)
_cell_length_c 9.318(2)
_cell_measurement_reflns_used 1193
_cell_measurement_temperature 296(2)
_cell_measurement_theta_max 22.997
_cell_measurement_theta_min 2.390
_cell_volume 987.1(4)
_diffrn_ambient_temperature 296(2)
_diffrn_measurement_device_type 'CCD area detector'
_diffrn_measurement_method 'phi and omega scans'
_diffrn_radiation_monochromator graphite
_diffrn_radiation_source 'fine-focus sealed tube'
_diffrn_radiation_type MoK\a
_diffrn_radiation_wavelength 0.71073
_diffrn_reflns_av_R_equivalents 0.0779
_diffrn_reflns_av_sigmaI/netI 0.0736
_diffrn_reflns_limit_h_max 13
_diffrn_reflns_limit_h_min -18
_diffrn_reflns_limit_k_max 9
_diffrn_reflns_limit_k_min -9
_diffrn_reflns_limit_l_max 11
_diffrn_reflns_limit_l_min -11
_diffrn_reflns_number 5494
_diffrn_reflns_theta_max 27.43
_diffrn_reflns_theta_min 2.90
_exptl_absorpt_coefficient_mu 0.071
_exptl_absorpt_correction_T_max 1.000000
_exptl_absorpt_correction_T_min -0.129001
_exptl_absorpt_correction_type empirical
_exptl_absorpt_process_details 'program SADABS ver. 2.03(Sheldrick)'
_exptl_crystal_colour colorless
_exptl_crystal_density_diffrn 1.065
_exptl_crystal_density_method 'not measured'
_exptl_crystal_F_000 352
_exptl_crystal_size_max 0.67
_exptl_crystal_size_mid 0.54
_exptl_crystal_size_min 0.07
_refine_ls_extinction_method none
_refine_ls_goodness_of_fit_ref 0.897
_refine_ls_hydrogen_treatment mixed
_refine_ls_matrix_type full
_refine_ls_number_parameters 161
_refine_ls_number_reflns 2058
_refine_ls_number_restraints 0
_refine_ls_restrained_S_all 0.897
_refine_ls_R_factor_all 0.1446
_refine_ls_R_factor_gt 0.0786
_refine_ls_shift/su_max 0.000
_refine_ls_shift/su_mean 0.000
_refine_ls_structure_factor_coef Fsqd
_refine_ls_weighting_details 'calc w=1/[\s^2^(Fo^2^)+(0.1281P)^2^+0.0000P] where P=(Fo^2^+2Fc^2^)/3'
_refine_ls_weighting_scheme calc
_refine_ls_wR_factor_gt 0.1945
_refine_ls_wR_factor_ref 0.2253
_reflns_number_gt 971
_reflns_number_total 2058
_reflns_threshold_expression >2sigma(I)
_cod_original_sg_symbol_H-M 'P 21/c'
_cod_database_code 1100998

loop_
_symmetry_equiv_pos_as_xyz
'x, y, z'
'-x, y+1/2, -z+1/2'
'-x, -y, -z'
'x, -y-1/2, z-1/2'

loop_
_atom_site_label
_atom_site_type_symbol
_atom_site_fract_x
_atom_site_fract_y
_atom_site_fract_z
_atom_site_U_iso_or_equiv
_atom_site_adp_type
_atom_site_occupancy
_atom_site_symmetry_multiplicity
_atom_site_calc_flag
_atom_site_refinement_flags
_atom_site_disorder_assembly
_atom_site_disorder_group
C1 C 0.1514(2) 0.5138(4) 0.0197(3) 0.0619(8) Uani 1 1 d . . .
C2 C 0.2023(2) 0.6536(4) -0.0490(3) 0.0670(8) Uani 1 1 d . . .
C3 C 0.2401(3) 0.8016(4) 0.0565(3) 0.0670(8) Uani 1 1 d . . .
C4 C 0.2975(3) 0.9400(4) -0.0061(4) 0.0735(9) Uani 1 1 d . . .
C5 C 0.3358(3) 1.0868(4) 0.0990(3) 0.0741(9) Uani 1 1 d . . .
C6 C 0.3929(4) 1.2236(6) 0.0383(5) 0.1052(14) Uani 1 1 d . . .
C7 C 0.4363(3) 1.3630(6) 0.1453(4) 0.1340(18) Uani 1 1 d . . .
H7A H 0.3894 1.4081 0.1949 0.201 Uiso 1 1 calc R . .
H7B H 0.4595 1.4581 0.0940 0.201 Uiso 1 1 calc R . .
H7C H 0.4881 1.3127 0.2159 0.201 Uiso 1 1 calc R . .
C1U C 0.07524(16) 0.2241(3) -0.0419(3) 0.0519(7) Uani 1 1 d . . .
H1 H 0.1275(17) 0.381(4) -0.161(3) 0.059(8) Uiso 1 1 d . . .
H2 H 0.0548(15) 0.123(3) -0.237(3) 0.049(6) Uiso 1 1 d . . .
H1A H 0.1933(19) 0.461(4) 0.108(3) 0.076(8) Uiso 1 1 d . . .
N1 N 0.11581(17) 0.3726(3) -0.0825(2) 0.0618(7) Uani 1 1 d . . .
N2 N 0.04381(19) 0.1073(4) -0.1488(2) 0.0675(7) Uani 1 1 d . . .
O1 O 0.06676(13) 0.2025(2) 0.08576(16) 0.0633(6) Uani 1 1 d . . .
H2A H 0.252(2) 0.594(4) -0.088(3) 0.096(10) Uiso 1 1 d . . .
H4A H 0.357(3) 0.880(6) -0.043(4) 0.143(14) Uiso 1 1 d . . .
H3A H 0.2791(19) 0.750(4) 0.137(3) 0.068(8) Uiso 1 1 d . . .
H5B H 0.289(3) 1.135(5) 0.146(4) 0.112(13) Uiso 1 1 d . . .
H5A H 0.376(2) 1.031(4) 0.188(3) 0.093(10) Uiso 1 1 d . . .
H2B H 0.156(2) 0.691(4) -0.138(4) 0.092(10) Uiso 1 1 d . . .
H4B H 0.262(2) 0.987(4) -0.086(3) 0.091(11) Uiso 1 1 d . . .
H6A H 0.459(3) 1.168(5) 0.027(4) 0.138(16) Uiso 1 1 d . . .
H1B H 0.1065(19) 0.564(4) 0.067(3) 0.080(9) Uiso 1 1 d . . .
H6B H 0.356(3) 1.268(5) -0.036(4) 0.110(15) Uiso 1 1 d . . .
H3B H 0.189(3) 0.853(5) 0.096(4) 0.117(13) Uiso 1 1 d . . .
H3 H 0.018(2) 0.019(4) -0.121(3) 0.075(9) Uiso 1 1 d . . .

loop_
_atom_site_aniso_label
_atom_site_aniso_U_11
_atom_site_aniso_U_22
_atom_site_aniso_U_33
_atom_site_aniso_U_23
_atom_site_aniso_U_13
_atom_site_aniso_U_12
C1 0.083(2) 0.0612(17) 0.0451(14) -0.0022(13) 0.0228(14) -0.0063(14)
C2 0.085(2) 0.0645(19) 0.0549(17) 0.0022(14) 0.0233(16) -0.0084(16)
C3 0.084(2) 0.0588(18) 0.0578(17) 0.0020(15) 0.0154(16) -0.0071(16)
C4 0.082(2) 0.070(2) 0.0705(19) 0.0039(17) 0.0197(17) -0.0064(17)
C5 0.084(2) 0.069(2) 0.0679(19) -0.0005(17) 0.0121(17) -0.0132(16)
C6 0.119(4) 0.098(3) 0.098(3) 0.002(3) 0.021(3) -0.033(3)
C7 0.167(4) 0.122(3) 0.113(3) -0.015(3) 0.031(3) -0.074(3)
C1U 0.0666(16) 0.0500(15) 0.0417(14) 0.0030(12) 0.0176(11) 0.0018(12)
N1 0.0875(17) 0.0602(15) 0.0409(12) 0.0004(11) 0.0208(11) -0.0097(12)
N2 0.1002(18) 0.0664(16) 0.0398(13) -0.0042(12) 0.0236(12) -0.0159(14)
O1 0.0940(14) 0.0601(12) 0.0403(10) -0.0006(8) 0.0241(9) -0.0075(9)
